data_7238980
loop_
_publ_author_name
'Soni, Kiran'
'Sah, Ajay K.'

_publ_section_title
;
 Alanyl glycoconjugate: a selective receptor for free and protein-bound
 tryptophan
;
_journal_issue 30
_journal_name_full 'RSC Advances'
_journal_page_first 12096
_journal_paper_doi 10.1039/c3ra40668g
_journal_volume 3
_journal_year 2013
_chemical_formula_sum 'C20 H27 N3 O8'
_chemical_formula_weight 437.45
_space_group_IT_number 5
_space_group_name_Hall 'C 2y'
_space_group_name_H-M_alt 'C 1 2 1'
_symmetry_cell_setting monoclinic
_symmetry_space_group_name_H-M 'C 1 2 1'
_atom_sites_solution_hydrogens geom
_atom_sites_solution_primary direct
_atom_sites_solution_secondary difmap
_audit_creation_method SHELXL-97
_cell_angle_alpha 90.00
_cell_angle_beta 111.92(4)
_cell_angle_gamma 90.00
_cell_formula_units_Z 4
_cell_length_a 29.474(11)
_cell_length_b 5.5845(18)
_cell_length_c 14.548(5)
_cell_measurement_reflns_used 1361
_cell_measurement_temperature 150(2)
_cell_measurement_theta_max 34.1342
_cell_measurement_theta_min 3.7099
_cell_volume 2221.5(15)
_computing_cell_refinement 'CrysAlis RED, Oxford Diffraction Ltd.,'
_computing_data_collection 'CrysAlis CCD, Oxford Diffraction Ltd.,'
_computing_data_reduction 'CrysAlis RED, Oxford Diffraction Ltd.,'
_computing_molecular_graphics Ortep3
_computing_publication_material Shelx97
_computing_structure_refinement 'SHELXL-97 (Sheldrick, 1997)'
_computing_structure_solution 'SHELXS-97 (Sheldrick, 1997)'
_diffrn_ambient_temperature 150(2)
_diffrn_detector_area_resol_mean 15.9948
_diffrn_measured_fraction_theta_full 0.996
_diffrn_measured_fraction_theta_max 0.996
_diffrn_measurement_device_type 'OXFORD DIFFRACTION XCALIBUR-S'
_diffrn_measurement_method \w/q-scan
_diffrn_radiation_monochromator graphite
_diffrn_radiation_source 'Enhance (Mo) X-ray Source'
_diffrn_radiation_type MoK\a
_diffrn_radiation_wavelength 0.71073
_diffrn_reflns_av_R_equivalents 0.0773
_diffrn_reflns_av_sigmaI/netI 0.0997
_diffrn_reflns_limit_h_max 34
_diffrn_reflns_limit_h_min -34
_diffrn_reflns_limit_k_max 6
_diffrn_reflns_limit_k_min -6
_diffrn_reflns_limit_l_max 17
_diffrn_reflns_limit_l_min -14
_diffrn_reflns_number 8123
_diffrn_reflns_theta_full 24.99
_diffrn_reflns_theta_max 24.99
_diffrn_reflns_theta_min 3.72
_exptl_absorpt_coefficient_mu 0.102
_exptl_absorpt_correction_T_max 0.9730
_exptl_absorpt_correction_T_min 0.9662
_exptl_absorpt_correction_type multi-scan
_exptl_absorpt_process_details
;
CrysAlis RED, Oxford Diffraction Ltd.,
Version 1.171.31.7 (release 18-10-2006 CrysAlis171 .NET)
(compiled Oct 18 2006,16:28:17)
Empirical absorption correction using spherical harmonics,
implemented in SCALE3 ABSPACK scaling algorithm.
;
_exptl_crystal_colour colourless
_exptl_crystal_density_diffrn 1.308
_exptl_crystal_density_method 'not measured'
_exptl_crystal_description block
_exptl_crystal_F_000 928
_exptl_crystal_size_max 0.34
_exptl_crystal_size_mid 0.30
_exptl_crystal_size_min 0.27
_refine_diff_density_max 0.331
_refine_diff_density_min -0.293
_refine_diff_density_rms 0.043
_refine_ls_abs_structure_details 'Flack H D (1983), Acta Cryst. A39, 876-881'
_refine_ls_abs_structure_Flack 2(2)
_refine_ls_extinction_method none
_refine_ls_goodness_of_fit_ref 0.893
_refine_ls_hydrogen_treatment riding
_refine_ls_matrix_type full
_refine_ls_number_parameters 287
_refine_ls_number_reflns 3645
_refine_ls_number_restraints 1
_refine_ls_restrained_S_all 0.893
_refine_ls_R_factor_all 0.1337
_refine_ls_R_factor_gt 0.0649
_refine_ls_shift/su_max 0.000
_refine_ls_shift/su_mean 0.000
_refine_ls_structure_factor_coef Fsqd
_refine_ls_weighting_details 'calc w=1/[\s^2^(Fo^2^)+(0.1071P)^2^+0.0000P] where P=(Fo^2^+2Fc^2^)/3'
_refine_ls_weighting_scheme calc
_refine_ls_wR_factor_gt 0.1672
_refine_ls_wR_factor_ref 0.1984
_reflns_number_gt 1652
_reflns_number_total 3645
_reflns_threshold_expression >2sigma(I)
_cod_data_source_file c3ra40668g.txt
_cod_data_source_block bits01
_cod_depositor_comments
;
The following automatic conversions were performed:

data item '_symmetry_cell_setting' value 'Monoclinic' was changed to
'monoclinic' in accordance with the
/home/saulius/struct/COD-crude-data/automatic-downloads/DataCite-retrospective/RSC/depositions/lib/dictionaries/cif_core.dic
dictionary named 'cif_core.dic' version 2.4.2 last updated on
2011-04-26.

Automatic conversion script
Id: cif_fix_values 6909 2019-04-08 15:41:33Z antanas 
;
_cod_original_cell_volume 2221.5(13)
_cod_original_sg_symbol_H-M 'C 2'
_cod_database_code 7238980

loop_
_symmetry_equiv_pos_as_xyz
'x, y, z'
'-x, y, -z'
'x+1/2, y+1/2, z'
'-x+1/2, y+1/2, -z'

loop_
_atom_site_label
_atom_site_type_symbol
_atom_site_fract_x
_atom_site_fract_y
_atom_site_fract_z
_atom_site_U_iso_or_equiv
_atom_site_adp_type
_atom_site_occupancy
_atom_site_symmetry_multiplicity
_atom_site_calc_flag
_atom_site_refinement_flags
O1 O 0.37914(12) 0.2423(8) 0.3547(3) 0.0775(11) Uani 1 1 d .
O2 O 0.29652(12) -0.1293(8) 0.4629(2) 0.0827(12) Uani 1 1 d .
H102 H 0.3186 -0.0442 0.4992 0.124 Uiso 1 1 calc R
O3 O 0.19665(14) -0.2486(14) 0.3899(3) 0.167(3) Uani 1 1 d .
H103 H 0.1677 -0.2100 0.3703 0.250 Uiso 1 1 calc R
O4 O 0.14613(11) -0.1260(7) 0.1845(3) 0.0822(12) Uani 1 1 d .
O5 O 0.24576(11) 0.3029(6) 0.2602(2) 0.0669(10) Uani 1 1 d .
O6 O 0.13546(14) 0.1341(8) 0.0533(2) 0.0878(12) Uani 1 1 d .
O7 O 0.38899(16) 0.170(3) 0.6207(4) 0.317(8) Uani 1 1 d .
O8 O 0.52921(14) 0.2392(10) 0.6287(3) 0.1042(17) Uani 1 1 d .
N1 N 0.31647(13) 0.3330(8) 0.3989(3) 0.0617(11) Uani 1 1 d .
H1 H 0.3065 0.4290 0.4336 0.074 Uiso 1 1 calc R
N2 N 0.43549(15) 0.3637(10) 0.5580(4) 0.0840(16) Uani 1 1 d .
H2 H 0.4644 0.3822 0.5577 0.101 Uiso 1 1 calc R
C1 C 0.28189(15) 0.1666(8) 0.3354(3) 0.0478(12) Uani 1 1 d .
H1A H 0.2986 0.0611 0.3044 0.057 Uiso 1 1 calc R
C2 C 0.25977(15) 0.0166(10) 0.3944(3) 0.0585(15) Uani 1 1 d .
H2A H 0.2466 0.1240 0.4316 0.070 Uiso 1 1 calc R
C3 C 0.21888(15) -0.1414(11) 0.3288(4) 0.0698(16) Uani 1 1 d .
H3 H 0.2319 -0.2649 0.2975 0.084 Uiso 1 1 calc R
C4 C 0.18406(15) 0.0197(10) 0.2511(3) 0.0560(14) Uani 1 1 d .
H4 H 0.1698 0.1367 0.2829 0.067 Uiso 1 1 calc R
C5 C 0.20941(16) 0.1469(10) 0.1944(3) 0.0580(13) Uani 1 1 d .
H5 H 0.2253 0.0296 0.1661 0.070 Uiso 1 1 calc R
C6 C 0.1731(2) 0.2860(12) 0.1133(4) 0.0864(19) Uani 1 1 d .
H6A H 0.1593 0.4111 0.1412 0.104 Uiso 1 1 calc R
H6B H 0.1891 0.3613 0.0734 0.104 Uiso 1 1 calc R
C7 C 0.11220(17) 0.0200(12) 0.1081(4) 0.0819(18) Uani 1 1 d .
H7 H 0.0967 0.1377 0.1371 0.098 Uiso 1 1 calc R
C8 C 0.0742(2) -0.1523(16) 0.0414(5) 0.127(3) Uani 1 1 d .
H8A H 0.0492 -0.0637 -0.0090 0.191 Uiso 1 1 calc R
H8B H 0.0597 -0.2406 0.0802 0.191 Uiso 1 1 calc R
H8C H 0.0895 -0.2614 0.0110 0.191 Uiso 1 1 calc R
C9 C 0.36315(17) 0.3491(9) 0.4080(4) 0.0611(14) Uani 1 1 d .
C10 C 0.39645(18) 0.5089(12) 0.4896(4) 0.086(2) Uani 1 1 d .
H10 H 0.3775 0.5805 0.5255 0.104 Uiso 1 1 calc R
C11 C 0.4179(3) 0.7084(13) 0.4467(7) 0.149(4) Uani 1 1 d .
H11A H 0.4415 0.7969 0.4997 0.223 Uiso 1 1 calc R
H11B H 0.3922 0.8139 0.4077 0.223 Uiso 1 1 calc R
H11C H 0.4336 0.6399 0.4056 0.223 Uiso 1 1 calc R
C12 C 0.4299(2) 0.207(2) 0.6199(5) 0.143(5) Uani 1 1 d .
C13 C 0.47269(19) 0.079(2) 0.6908(4) 0.127(4) Uani 1 1 d .
C14 C 0.51989(18) 0.1005(15) 0.6937(4) 0.086(2) Uani 1 1 d .
C15 C 0.55716(19) -0.0369(15) 0.7634(4) 0.098(2) Uani 1 1 d .
H15 H 0.5886 -0.0330 0.7628 0.118 Uiso 1 1 calc R
C16 C 0.5481(2) -0.171(2) 0.8293(5) 0.164(5) Uani 1 1 d .
H16 H 0.5737 -0.2493 0.8780 0.197 Uiso 1 1 calc R
C17 C 0.5010(3) -0.195(3) 0.8267(7) 0.293(11) Uani 1 1 d .
H17 H 0.4944 -0.2960 0.8708 0.351 Uiso 1 1 calc R
C18 C 0.4643(3) -0.067(3) 0.7584(6) 0.247(9) Uani 1 1 d .
H18 H 0.4327 -0.0806 0.7576 0.296 Uiso 1 1 calc R
C111 C 0.3184(3) 0.3645(17) 0.1067(6) 0.135(3) Uani 1 1 d .
H11D H 0.2972 0.2613 0.1253 0.203 Uiso 1 1 calc R
H11E H 0.3518 0.3267 0.1459 0.203 Uiso 1 1 calc R
H11F H 0.3126 0.3417 0.0378 0.203 Uiso 1 1 calc R
C222 C 0.3090(3) 0.603(2) 0.1230(6) 0.113(2) Uani 1 1 d .
N111 N 0.3000(4) 0.7874(17) 0.1344(8) 0.195(5) Uani 1 1 d .
H108 H 0.557(2) 0.228(13) 0.624(4) 0.11(2) Uiso 1 1 d .

loop_
_atom_site_aniso_label
_atom_site_aniso_U_11
_atom_site_aniso_U_22
_atom_site_aniso_U_33
_atom_site_aniso_U_23
_atom_site_aniso_U_13
_atom_site_aniso_U_12
O1 0.054(2) 0.091(3) 0.086(2) -0.018(2) 0.0246(19) -0.017(2)
O2 0.0541(19) 0.108(3) 0.072(2) 0.036(2) 0.0068(17) 0.002(2)
O3 0.069(3) 0.289(8) 0.139(4) 0.129(5) 0.036(3) -0.021(4)
O4 0.0404(18) 0.099(3) 0.092(2) 0.031(2) 0.0080(19) -0.003(2)
O5 0.063(2) 0.055(2) 0.0581(18) 0.0062(17) -0.0050(16) -0.0033(18)
O6 0.071(2) 0.103(3) 0.068(2) 0.012(2) 0.001(2) -0.011(3)
O7 0.065(3) 0.75(2) 0.161(5) 0.241(9) 0.068(3) 0.137(7)
O8 0.053(2) 0.155(5) 0.109(3) 0.052(3) 0.034(2) 0.035(3)
N1 0.052(2) 0.059(3) 0.065(2) -0.016(2) 0.0109(19) 0.005(2)
N2 0.047(2) 0.114(5) 0.074(3) -0.026(3) 0.003(2) 0.020(3)
C1 0.046(2) 0.043(3) 0.051(3) -0.002(2) 0.014(2) 0.008(2)
C2 0.038(2) 0.096(4) 0.042(2) 0.012(3) 0.015(2) 0.008(3)
C3 0.043(3) 0.097(5) 0.071(3) 0.041(3) 0.024(3) 0.003(3)
C4 0.037(2) 0.076(4) 0.053(3) 0.007(3) 0.014(2) 0.007(3)
C5 0.051(3) 0.072(4) 0.048(3) -0.001(3) 0.015(2) 0.001(3)
C6 0.080(4) 0.080(5) 0.063(3) 0.016(3) -0.015(3) -0.018(4)
C7 0.039(3) 0.101(5) 0.086(4) 0.007(4) 0.000(3) 0.005(3)
C8 0.068(4) 0.129(7) 0.135(6) 0.017(5) -0.019(4) -0.011(5)
C9 0.044(3) 0.048(3) 0.073(4) 0.009(3) 0.001(3) 0.011(3)
C10 0.045(3) 0.084(5) 0.089(4) -0.034(4) -0.022(3) 0.028(3)
C11 0.095(5) 0.060(5) 0.230(9) 0.027(6) -0.012(6) 0.001(4)
C12 0.052(4) 0.312(15) 0.069(4) 0.028(7) 0.027(3) 0.050(6)
C13 0.047(3) 0.276(11) 0.057(3) 0.062(5) 0.019(3) 0.040(5)
C14 0.049(3) 0.155(7) 0.054(3) 0.012(4) 0.020(3) 0.018(4)
C15 0.053(3) 0.159(7) 0.078(4) 0.029(4) 0.020(3) 0.014(4)
C16 0.078(4) 0.298(14) 0.105(5) 0.124(8) 0.021(4) 0.036(7)
C17 0.068(5) 0.65(3) 0.148(7) 0.229(14) 0.027(5) 0.039(11)
C18 0.070(4) 0.55(3) 0.127(6) 0.194(11) 0.044(5) 0.061(9)
C111 0.175(8) 0.109(8) 0.144(6) 0.036(6) 0.085(6) 0.038(6)
C222 0.112(5) 0.094(7) 0.153(7) 0.014(6) 0.072(5) 0.017(5)
N111 0.286(12) 0.090(6) 0.273(10) 0.003(7) 0.180(10) 0.041(7)

loop_
_atom_type_symbol
_atom_type_description
_atom_type_scat_dispersion_real
_atom_type_scat_dispersion_imag
_atom_type_scat_source
C C 0.0033 0.0016 'International Tables Vol C Tables 4.2.6.8 and 6.1.1.4'
H H 0.0000 0.0000 'International Tables Vol C Tables 4.2.6.8 and 6.1.1.4'
N N 0.0061 0.0033 'International Tables Vol C Tables 4.2.6.8 and 6.1.1.4'
O O 0.0106 0.0060 'International Tables Vol C Tables 4.2.6.8 and 6.1.1.4'

loop_
_geom_angle_atom_site_label_1
_geom_angle_atom_site_label_2
_geom_angle_atom_site_label_3
_geom_angle
C2 O2 H102 109.5
C3 O3 H103 109.5
C4 O4 C7 110.1(4)
C1 O5 C5 110.2(3)
C7 O6 C6 111.3(4)
C14 O8 H108 118(5)
C9 N1 C1 124.5(4)
C9 N1 H1 117.8
C1 N1 H1 117.8
C12 N2 C10 124.9(5)
C12 N2 H2 117.5
C10 N2 H2 117.5
O5 C1 N1 107.2(4)
O5 C1 C2 112.0(3)
N1 C1 C2 110.3(3)
O5 C1 H1A 109.1
N1 C1 H1A 109.1
C2 C1 H1A 109.1
O2 C2 C1 109.8(3)
O2 C2 C3 109.1(4)
C1 C2 C3 112.1(3)
O2 C2 H2A 108.6
C1 C2 H2A 108.6
C3 C2 H2A 108.6
O3 C3 C4 112.1(4)
O3 C3 C2 107.3(4)
C4 C3 C2 106.5(4)
O3 C3 H3 110.3
C4 C3 H3 110.3
C2 C3 H3 110.3
O4 C4 C5 108.9(3)
O4 C4 C3 108.1(4)
C5 C4 C3 111.0(3)
O4 C4 H4 109.6
C5 C4 H4 109.6
C3 C4 H4 109.6
O5 C5 C6 110.5(4)
O5 C5 C4 109.0(3)
C6 C5 C4 109.2(4)
O5 C5 H5 109.4
C6 C5 H5 109.4
C4 C5 H5 109.4
O6 C6 C5 110.2(5)
O6 C6 H6A 109.6
C5 C6 H6A 109.6
O6 C6 H6B 109.6
C5 C6 H6B 109.6
H6A C6 H6B 108.1
O6 C7 O4 110.8(4)
O6 C7 C8 109.2(5)
O4 C7 C8 105.6(5)
O6 C7 H7 110.4
O4 C7 H7 110.4
C8 C7 H7 110.4
C7 C8 H8A 109.5
C7 C8 H8B 109.5
H8A C8 H8B 109.5
C7 C8 H8C 109.5
H8A C8 H8C 109.5
H8B C8 H8C 109.5
O1 C9 N1 122.6(4)
O1 C9 C10 120.1(5)
N1 C9 C10 117.3(5)
N2 C10 C9 108.8(5)
N2 C10 C11 110.1(5)
C9 C10 C11 110.8(6)
N2 C10 H10 109.0
C9 C10 H10 109.0
C11 C10 H10 109.0
C10 C11 H11A 109.5
C10 C11 H11B 109.5
H11A C11 H11B 109.5
C10 C11 H11C 109.5
H11A C11 H11C 109.5
H11B C11 H11C 109.5
O7 C12 N2 119.7(7)
O7 C12 C13 119.7(9)
N2 C12 C13 120.6(6)
C18 C13 C14 118.5(6)
C18 C13 C12 117.0(6)
C14 C13 C12 124.5(7)
O8 C14 C13 120.1(5)
O8 C14 C15 121.1(5)
C13 C14 C15 118.7(6)
C16 C15 C14 121.1(5)
C16 C15 H15 119.5
C14 C15 H15 119.5
C15 C16 C17 120.5(7)
C15 C16 H16 119.7
C17 C16 H16 119.7
C18 C17 C16 119.1(8)
C18 C17 H17 120.5
C16 C17 H17 120.5
C17 C18 C13 121.9(7)
C17 C18 H18 119.1
C13 C18 H18 119.1
C222 C111 H11D 109.5
C222 C111 H11E 109.5
H11D C111 H11E 109.5
C222 C111 H11F 109.5
H11D C111 H11F 109.5
H11E C111 H11F 109.5
N111 C222 C111 177.6(11)

loop_
_geom_bond_atom_site_label_1
_geom_bond_atom_site_label_2
_geom_bond_distance
O1 C9 1.205(6)
O2 C2 1.423(6)
O2 H102 0.8200
O3 C3 1.419(6)
O3 H103 0.8200
O4 C4 1.429(6)
O4 C7 1.439(6)
O5 C1 1.429(5)
O5 C5 1.435(6)
O6 C7 1.386(6)
O6 C6 1.411(7)
O7 C12 1.229(8)
O8 C14 1.328(7)
O8 H108 0.86(6)
N1 C9 1.335(6)
N1 C1 1.433(6)
N1 H1 0.8600
N2 C12 1.309(10)
N2 C10 1.455(7)
N2 H2 0.8600
C1 C2 1.510(6)
C1 H1A 0.9800
C2 C3 1.511(7)
C2 H2A 0.9800
C3 C4 1.508(6)
C3 H3 0.9800
C4 C5 1.485(6)
C4 H4 0.9800
C5 C6 1.482(7)
C5 H5 0.9800
C6 H6A 0.9700
C6 H6B 0.9700
C7 C8 1.521(9)
C7 H7 0.9800
C8 H8A 0.9600
C8 H8B 0.9600
C8 H8C 0.9600
C9 C10 1.516(7)
C10 C11 1.526(10)
C10 H10 0.9800
C11 H11A 0.9600
C11 H11B 0.9600
C11 H11C 0.9600
C12 C13 1.480(9)
C13 C18 1.371(12)
C13 C14 1.381(7)
C14 C15 1.411(8)
C15 C16 1.319(9)
C15 H15 0.9300
C16 C17 1.381(9)
C16 H16 0.9300
C17 C18 1.364(12)
C17 H17 0.9300
C18 H18 0.9300
C111 C222 1.396(12)
C111 H11D 0.9600
C111 H11E 0.9600
C111 H11F 0.9600
C222 N111 1.094(11)

loop_
_geom_torsion_atom_site_label_1
_geom_torsion_atom_site_label_2
_geom_torsion_atom_site_label_3
_geom_torsion_atom_site_label_4
_geom_torsion
C5 O5 C1 N1 -179.2(3)
C5 O5 C1 C2 -58.1(4)
C9 N1 C1 O5 -113.9(4)
C9 N1 C1 C2 124.0(5)
O5 C1 C2 O2 175.5(4)
N1 C1 C2 O2 -65.2(5)
O5 C1 C2 C3 54.1(5)
N1 C1 C2 C3 173.4(4)
O2 C2 C3 O3 65.9(5)
C1 C2 C3 O3 -172.3(5)
O2 C2 C3 C4 -173.9(3)
C1 C2 C3 C4 -52.1(5)
C7 O4 C4 C5 -58.6(5)
C7 O4 C4 C3 -179.3(4)
O3 C3 C4 O4 -65.9(6)
C2 C3 C4 O4 177.0(4)
O3 C3 C4 C5 174.7(5)
C2 C3 C4 C5 57.7(5)
C1 O5 C5 C6 -177.3(4)
C1 O5 C5 C4 62.7(5)
O4 C4 C5 O5 176.9(4)
C3 C4 C5 O5 -64.2(5)
O4 C4 C5 C6 56.2(5)
C3 C4 C5 C6 175.0(5)
C7 O6 C6 C5 58.3(7)
O5 C5 C6 O6 -175.5(4)
C4 C5 C6 O6 -55.7(6)
C6 O6 C7 O4 -60.7(6)
C6 O6 C7 C8 -176.6(5)
C4 O4 C7 O6 61.2(5)
C4 O4 C7 C8 179.3(5)
C1 N1 C9 O1 8.7(7)
C1 N1 C9 C10 -171.1(5)
C12 N2 C10 C9 -71.2(8)
C12 N2 C10 C11 167.2(8)
O1 C9 C10 N2 -61.0(7)
N1 C9 C10 N2 118.8(5)
O1 C9 C10 C11 60.2(7)
N1 C9 C10 C11 -120.0(5)
C10 N2 C12 O7 2.1(14)
C10 N2 C12 C13 -176.1(7)
O7 C12 C13 C18 -3.3(16)
N2 C12 C13 C18 174.9(11)
O7 C12 C13 C14 177.3(10)
N2 C12 C13 C14 -4.5(15)
C18 C13 C14 O8 179.3(11)
C12 C13 C14 O8 -1.3(13)
C18 C13 C14 C15 2.5(13)
C12 C13 C14 C15 -178.2(8)
O8 C14 C15 C16 178.5(8)
C13 C14 C15 C16 -4.7(12)
C14 C15 C16 C17 5.3(16)
C15 C16 C17 C18 -4(2)
C16 C17 C18 C13 2(2)
C14 C13 C18 C17 -1(2)
C12 C13 C18 C17 179.5(14)
